data_4028585
loop_
_publ_author_name
'Matthias D. Mertens'
'Markus Pietsch'
'Gregor Schnakenburg'
'Michael G\"utschow'

_publ_contact_author_address
;      Pharmaceutical Institute I
       Rheinische Friedrich-Wilhelms-University of Bonn
       An der Immenburg 4
       D-53121 Bonn
       Germany
;
_publ_contact_author_email guetschow@uni-bonn.de
_publ_contact_author_fax '049 228 73-2567'
_publ_contact_author_name 'G\"utschow, Michael'
_publ_contact_author_phone '049 228 73-2317'
_publ_section_title
;
 Regioselective Sulfonylation and N- to O-Sulfonyl Migration of
 Quinazolin-4(3H)-ones and Analogous Thienopyrimidin-4(3H)-ones
;
_journal_name_full 'Journal of Organic Chemistry'
_journal_page_first 8966
_journal_page_last 8979
_journal_paper_doi 10.1021/jo4010876
_journal_volume 78
_journal_year 2013
_chemical_formula_moiety 'C25 H32 N2 O3 S2'
_chemical_formula_sum 'C25 H32 N2 O3 S2'
_chemical_formula_weight 472.65
_chemical_name_systematic
; 
 ? 
;
_space_group_IT_number 14
_symmetry_cell_setting monoclinic
_symmetry_space_group_name_Hall '-P 2ybc'
_symmetry_space_group_name_H-M 'P 1 21/c 1'
_atom_sites_solution_hydrogens geom
_atom_sites_solution_primary direct
_atom_sites_solution_secondary difmap
_audit_creation_method SHELXL-97
_cell_angle_alpha 90.00
_cell_angle_beta 111.8410(10)
_cell_angle_gamma 90.00
_cell_formula_units_Z 4
_cell_length_a 10.1559(2)
_cell_length_b 9.63380(10)
_cell_length_c 26.2933(6)
_cell_measurement_reflns_used 6253
_cell_measurement_temperature 123(2)
_cell_measurement_theta_max 29.13
_cell_measurement_theta_min 1.00
_cell_volume 2387.88(8)
_computing_structure_refinement 'SHELXL-97 (Sheldrick, 1997)'
_computing_structure_solution 'SHELXS-97 (Sheldrick, 1990)'
_diffrn_ambient_temperature 123(2)
_diffrn_measured_fraction_theta_full 0.989
_diffrn_measured_fraction_theta_max 0.989
_diffrn_measurement_device_type 'Nonius KappaCCD'
_diffrn_measurement_method 'ccd rotation images, fine slicing'
_diffrn_radiation_monochromator graphite
_diffrn_radiation_source 'fine-focus sealed tube'
_diffrn_radiation_type MoK\a
_diffrn_radiation_wavelength 0.71073
_diffrn_reflns_av_R_equivalents 0.0582
_diffrn_reflns_av_sigmaI/netI 0.0438
_diffrn_reflns_limit_h_max 13
_diffrn_reflns_limit_h_min -12
_diffrn_reflns_limit_k_max 11
_diffrn_reflns_limit_k_min -12
_diffrn_reflns_limit_l_max 34
_diffrn_reflns_limit_l_min -34
_diffrn_reflns_number 27862
_diffrn_reflns_theta_full 28.00
_diffrn_reflns_theta_max 28.00
_diffrn_reflns_theta_min 2.69
_exptl_absorpt_coefficient_mu 0.253
_exptl_absorpt_correction_T_max 0.9512
_exptl_absorpt_correction_T_min 0.9258
_exptl_absorpt_correction_type multi-scan
_exptl_absorpt_process_details
;
R.H. Blessing, Acta Cryst. (1995), A51, 33-38
;
_exptl_crystal_colour colourless
_exptl_crystal_density_diffrn 1.315
_exptl_crystal_description block
_exptl_crystal_F_000 1008
_exptl_crystal_size_max 0.31
_exptl_crystal_size_mid 0.30
_exptl_crystal_size_min 0.20
_refine_diff_density_max 0.277
_refine_diff_density_min -0.578
_refine_diff_density_rms 0.063
_refine_ls_extinction_method none
_refine_ls_goodness_of_fit_ref 1.061
_refine_ls_hydrogen_treatment constr
_refine_ls_matrix_type full
_refine_ls_number_parameters 295
_refine_ls_number_reflns 5708
_refine_ls_number_restraints 0
_refine_ls_restrained_S_all 1.061
_refine_ls_R_factor_all 0.0514
_refine_ls_R_factor_gt 0.0371
_refine_ls_shift/su_max 0.001
_refine_ls_shift/su_mean 0.000
_refine_ls_structure_factor_coef Fsqd
_refine_ls_weighting_details 'calc w=1/[\s^2^(Fo^2^)+(0.0567P)^2^+0.0765P] where P=(Fo^2^+2Fc^2^)/3'
_refine_ls_weighting_scheme calc
_refine_ls_wR_factor_gt 0.0974
_refine_ls_wR_factor_ref 0.1029
_reflns_number_gt 4481
_reflns_number_total 5708
_reflns_threshold_expression >2sigma(I)
_cod_data_source_file jo4010876_si_002_10.cif
_cod_data_source_block 2868
_cod_original_sg_symbol_H-M 'P 21/c'
_cod_database_code 4028585

loop_
_symmetry_equiv_pos_as_xyz
'x, y, z'
'-x, y+1/2, -z+1/2'
'-x, -y, -z'
'x, -y-1/2, z-1/2'

loop_
_atom_site_label
_atom_site_type_symbol
_atom_site_fract_x
_atom_site_fract_y
_atom_site_fract_z
_atom_site_U_iso_or_equiv
_atom_site_adp_type
_atom_site_occupancy
_atom_site_symmetry_multiplicity
_atom_site_calc_flag
_atom_site_refinement_flags
S1 S 0.65314(4) 0.17992(4) 0.050054(16) 0.02415(11) Uani 1 1 d .
S2 S 0.72909(4) -0.21302(3) -0.137645(15) 0.01907(10) Uani 1 1 d .
O1 O 0.75847(10) -0.13271(9) -0.07946(4) 0.0194(2) Uani 1 1 d .
O2 O 0.71561(10) -0.11149(10) -0.17860(4) 0.0246(2) Uani 1 1 d .
O3 O 0.84655(10) -0.30563(10) -0.12332(4) 0.0244(2) Uani 1 1 d .
N1 N 0.49285(13) 0.16719(12) -0.05860(5) 0.0231(3) Uani 1 1 d .
N2 N 0.55680(12) 0.00661(11) -0.11560(5) 0.0212(3) Uani 1 1 d .
C1 C 0.60571(15) 0.11983(13) -0.01639(6) 0.0202(3) Uani 1 1 d .
C2 C 0.70005(15) 0.01656(13) -0.01977(6) 0.0187(3) Uani 1 1 d .
C3 C 0.80895(14) -0.01523(13) 0.03216(6) 0.0190(3) Uani 1 1 d .
C4 C 0.79638(15) 0.06480(14) 0.07280(6) 0.0209(3) Uani 1 1 d .
C5 C 0.47461(15) 0.10525(14) -0.10595(6) 0.0233(3) Uani 1 1 d .
H5A H 0.3942 0.1338 -0.1366 0.028 Uiso 1 1 calc R
C6 C 0.66663(14) -0.03396(13) -0.07297(6) 0.0184(3) Uani 1 1 d .
C7 C 0.91922(15) -0.12821(14) 0.04330(6) 0.0237(3) Uani 1 1 d .
H7A H 0.9712 -0.1166 0.0183 0.028 Uiso 1 1 calc R
H7B H 0.8714 -0.2197 0.0356 0.028 Uiso 1 1 calc R
C8 C 1.02469(16) -0.12500(15) 0.10261(6) 0.0278(3) Uani 1 1 d .
H8A H 1.0717 -0.2166 0.1120 0.033 Uiso 1 1 calc R
H8B H 1.0988 -0.0549 0.1060 0.033 Uiso 1 1 calc R
C9 C 0.95465(17) -0.09070(15) 0.14320(7) 0.0294(4) Uani 1 1 d .
H9A H 1.0265 -0.0945 0.1810 0.035 Uiso 1 1 calc R
H9B H 0.8807 -0.1607 0.1401 0.035 Uiso 1 1 calc R
C10 C 0.88741(16) 0.05376(15) 0.13229(6) 0.0252(3) Uani 1 1 d .
H10A H 0.8292 0.0684 0.1548 0.030 Uiso 1 1 calc R
H10B H 0.9624 0.1257 0.1422 0.030 Uiso 1 1 calc R
C11 C 0.57129(14) -0.30668(13) -0.14672(6) 0.0175(3) Uani 1 1 d .
C12 C 0.58170(14) -0.40872(13) -0.10656(6) 0.0170(3) Uani 1 1 d .
C13 C 0.45985(14) -0.48663(13) -0.11402(6) 0.0183(3) Uani 1 1 d .
H13A H 0.4641 -0.5568 -0.0881 0.022 Uiso 1 1 calc R
C14 C 0.33359(14) -0.46577(13) -0.15760(6) 0.0192(3) Uani 1 1 d .
C15 C 0.32726(15) -0.36228(14) -0.19541(6) 0.0212(3) Uani 1 1 d .
H15A H 0.2399 -0.3470 -0.2251 0.025 Uiso 1 1 calc R
C16 C 0.44344(14) -0.28014(13) -0.19169(6) 0.0186(3) Uani 1 1 d .
C17 C 0.71417(14) -0.44298(14) -0.05608(6) 0.0200(3) Uani 1 1 d .
H17A H 0.7846 -0.3668 -0.0512 0.024 Uiso 1 1 calc R
C18 C 0.78093(16) -0.57870(15) -0.06546(7) 0.0292(4) Uani 1 1 d .
H18A H 0.8090 -0.5681 -0.0971 0.044 Uiso 1 1 calc R
H18B H 0.7117 -0.6542 -0.0724 0.044 Uiso 1 1 calc R
H18C H 0.8647 -0.6005 -0.0328 0.044 Uiso 1 1 calc R
C19 C 0.68136(16) -0.45118(16) -0.00384(6) 0.0262(3) Uani 1 1 d .
H19A H 0.6147 -0.5273 -0.0071 0.039 Uiso 1 1 calc R
H19B H 0.6391 -0.3635 0.0014 0.039 Uiso 1 1 calc R
H19C H 0.7693 -0.4680 0.0277 0.039 Uiso 1 1 calc R
C20 C 0.20336(14) -0.55207(14) -0.16345(6) 0.0213(3) Uani 1 1 d .
H20A H 0.2319 -0.6216 -0.1330 0.026 Uiso 1 1 calc R
C21 C 0.14928(16) -0.63228(15) -0.21768(6) 0.0270(3) Uani 1 1 d .
H21A H 0.2223 -0.6977 -0.2185 0.041 Uiso 1 1 calc R
H21B H 0.1278 -0.5670 -0.2483 0.041 Uiso 1 1 calc R
H21C H 0.0631 -0.6835 -0.2209 0.041 Uiso 1 1 calc R
C22 C 0.08615(16) -0.46267(16) -0.15754(8) 0.0319(4) Uani 1 1 d .
H22A H 0.0504 -0.3984 -0.1886 0.048 Uiso 1 1 calc R
H22B H 0.1240 -0.4097 -0.1233 0.048 Uiso 1 1 calc R
H22C H 0.0086 -0.5223 -0.1569 0.048 Uiso 1 1 calc R
C23 C 0.42519(15) -0.17550(14) -0.23738(6) 0.0215(3) Uani 1 1 d .
H23A H 0.4945 -0.0984 -0.2218 0.026 Uiso 1 1 calc R
C24 C 0.27704(17) -0.11184(16) -0.26148(7) 0.0325(4) Uani 1 1 d .
H24A H 0.2520 -0.0722 -0.2319 0.049 Uiso 1 1 calc R
H24B H 0.2082 -0.1839 -0.2805 0.049 Uiso 1 1 calc R
H24C H 0.2758 -0.0386 -0.2875 0.049 Uiso 1 1 calc R
C25 C 0.46214(18) -0.24499(16) -0.28249(7) 0.0322(4) Uani 1 1 d .
H25A H 0.3928 -0.3181 -0.2998 0.048 Uiso 1 1 calc R
H25B H 0.5572 -0.2857 -0.2666 0.048 Uiso 1 1 calc R
H25C H 0.4602 -0.1757 -0.3101 0.048 Uiso 1 1 calc R

loop_
_atom_site_aniso_label
_atom_site_aniso_U_11
_atom_site_aniso_U_22
_atom_site_aniso_U_33
_atom_site_aniso_U_23
_atom_site_aniso_U_13
_atom_site_aniso_U_12
S1 0.0321(2) 0.0192(2) 0.0249(2) -0.00307(14) 0.01499(17) 0.00110(14)
S2 0.02096(18) 0.02027(19) 0.0194(2) -0.00350(13) 0.01152(15) -0.00390(12)
O1 0.0219(5) 0.0187(5) 0.0186(5) -0.0034(4) 0.0086(4) 0.0001(4)
O2 0.0276(5) 0.0270(5) 0.0224(6) -0.0002(4) 0.0131(5) -0.0086(4)
O3 0.0215(5) 0.0262(5) 0.0305(6) -0.0054(4) 0.0153(5) -0.0003(4)
N1 0.0266(7) 0.0183(6) 0.0261(7) 0.0035(5) 0.0120(6) 0.0017(5)
N2 0.0248(6) 0.0185(6) 0.0209(7) 0.0029(5) 0.0092(5) -0.0001(5)
C1 0.0268(8) 0.0153(7) 0.0225(8) 0.0009(5) 0.0136(6) -0.0031(5)
C2 0.0232(7) 0.0141(7) 0.0221(8) 0.0003(5) 0.0122(6) -0.0033(5)
C3 0.0221(7) 0.0155(7) 0.0211(8) 0.0005(5) 0.0098(6) -0.0039(5)
C4 0.0265(8) 0.0162(7) 0.0225(8) -0.0005(5) 0.0121(6) -0.0041(5)
C5 0.0245(7) 0.0208(7) 0.0246(8) 0.0046(6) 0.0090(6) 0.0006(6)
C6 0.0224(7) 0.0142(7) 0.0224(8) 0.0007(5) 0.0128(6) -0.0023(5)
C7 0.0262(8) 0.0192(7) 0.0243(8) -0.0021(6) 0.0077(6) 0.0000(6)
C8 0.0277(8) 0.0212(7) 0.0280(9) -0.0025(6) 0.0026(7) -0.0013(6)
C9 0.0375(9) 0.0239(8) 0.0221(8) 0.0011(6) 0.0056(7) -0.0054(6)
C10 0.0301(8) 0.0256(8) 0.0206(8) -0.0036(6) 0.0102(7) -0.0043(6)
C11 0.0205(7) 0.0152(6) 0.0196(7) -0.0025(5) 0.0107(6) -0.0025(5)
C12 0.0199(7) 0.0150(6) 0.0182(7) -0.0027(5) 0.0094(6) 0.0009(5)
C13 0.0234(7) 0.0140(7) 0.0204(8) 0.0016(5) 0.0114(6) 0.0016(5)
C14 0.0213(7) 0.0171(7) 0.0214(8) -0.0019(5) 0.0105(6) -0.0013(5)
C15 0.0203(7) 0.0216(7) 0.0197(8) 0.0012(6) 0.0050(6) -0.0011(5)
C16 0.0240(7) 0.0169(7) 0.0176(7) -0.0010(5) 0.0108(6) -0.0012(5)
C17 0.0186(7) 0.0176(7) 0.0237(8) 0.0013(5) 0.0077(6) 0.0010(5)
C18 0.0269(8) 0.0250(8) 0.0355(10) 0.0015(7) 0.0113(7) 0.0075(6)
C19 0.0258(8) 0.0300(8) 0.0216(8) 0.0021(6) 0.0075(6) -0.0002(6)
C20 0.0207(7) 0.0218(7) 0.0212(8) 0.0020(6) 0.0076(6) -0.0039(5)
C21 0.0301(8) 0.0258(8) 0.0252(9) -0.0001(6) 0.0101(7) -0.0076(6)
C22 0.0251(8) 0.0325(8) 0.0414(11) -0.0055(7) 0.0160(8) -0.0060(6)
C23 0.0247(7) 0.0203(7) 0.0196(8) 0.0027(5) 0.0086(6) -0.0034(5)
C24 0.0337(9) 0.0315(9) 0.0338(10) 0.0141(7) 0.0141(8) 0.0048(7)
C25 0.0434(9) 0.0351(9) 0.0229(9) 0.0052(7) 0.0179(7) -0.0003(7)

loop_
_atom_type_symbol
_atom_type_description
_atom_type_scat_dispersion_real
_atom_type_scat_dispersion_imag
_atom_type_scat_source
C C 0.0033 0.0016 'International Tables Vol C Tables 4.2.6.8 and 6.1.1.4'
H H 0.0000 0.0000 'International Tables Vol C Tables 4.2.6.8 and 6.1.1.4'
N N 0.0061 0.0033 'International Tables Vol C Tables 4.2.6.8 and 6.1.1.4'
O O 0.0106 0.0060 'International Tables Vol C Tables 4.2.6.8 and 6.1.1.4'
S S 0.1246 0.1234 'International Tables Vol C Tables 4.2.6.8 and 6.1.1.4'

loop_
_geom_angle_atom_site_label_1
_geom_angle_atom_site_label_2
_geom_angle_atom_site_label_3
_geom_angle
C1 S1 C4 90.96(7)
O2 S2 O3 117.78(6)
O2 S2 O1 108.34(5)
O3 S2 O1 101.84(6)
O2 S2 C11 114.80(6)
O3 S2 C11 110.03(6)
O1 S2 C11 101.94(6)
C6 O1 S2 122.78(9)
C5 N1 C1 113.56(12)
C6 N2 C5 115.95(13)
N1 C1 C2 125.41(14)
N1 C1 S1 123.48(11)
C2 C1 S1 111.11(11)
C6 C2 C1 113.06(13)
C6 C2 C3 133.80(13)
C1 C2 C3 113.14(13)
C4 C3 C2 111.21(12)
C4 C3 C7 122.35(13)
C2 C3 C7 126.31(13)
C3 C4 C10 125.35(13)
C3 C4 S1 113.57(11)
C10 C4 S1 120.98(10)
N1 C5 N2 127.69(14)
N1 C5 H5A 116.2
N2 C5 H5A 116.2
N2 C6 O1 119.73(13)
N2 C6 C2 124.30(13)
O1 C6 C2 115.97(12)
C3 C7 C8 111.77(12)
C3 C7 H7A 109.3
C8 C7 H7A 109.3
C3 C7 H7B 109.3
C8 C7 H7B 109.3
H7A C7 H7B 107.9
C9 C8 C7 112.74(12)
C9 C8 H8A 109.0
C7 C8 H8A 109.0
C9 C8 H8B 109.0
C7 C8 H8B 109.0
H8A C8 H8B 107.8
C8 C9 C10 111.00(13)
C8 C9 H9A 109.4
C10 C9 H9A 109.4
C8 C9 H9B 109.4
C10 C9 H9B 109.4
H9A C9 H9B 108.0
C4 C10 C9 108.66(12)
C4 C10 H10A 110.0
C9 C10 H10A 110.0
C4 C10 H10B 110.0
C9 C10 H10B 110.0
H10A C10 H10B 108.3
C16 C11 C12 122.55(12)
C16 C11 S2 121.44(10)
C12 C11 S2 116.02(10)
C13 C12 C11 116.82(12)
C13 C12 C17 116.86(12)
C11 C12 C17 126.32(11)
C14 C13 C12 122.63(12)
C14 C13 H13A 118.7
C12 C13 H13A 118.7
C13 C14 C15 118.62(12)
C13 C14 C20 120.58(12)
C15 C14 C20 120.79(13)
C14 C15 C16 122.92(13)
C14 C15 H15A 118.5
C16 C15 H15A 118.5
C15 C16 C11 116.45(12)
C15 C16 C23 117.92(12)
C11 C16 C23 125.55(12)
C19 C17 C12 111.96(11)
C19 C17 C18 110.91(12)
C12 C17 C18 110.00(12)
C19 C17 H17A 107.9
C12 C17 H17A 107.9
C18 C17 H17A 107.9
C17 C18 H18A 109.5
C17 C18 H18B 109.5
H18A C18 H18B 109.5
C17 C18 H18C 109.5
H18A C18 H18C 109.5
H18B C18 H18C 109.5
C17 C19 H19A 109.5
C17 C19 H19B 109.5
H19A C19 H19B 109.5
C17 C19 H19C 109.5
H19A C19 H19C 109.5
H19B C19 H19C 109.5
C14 C20 C22 111.34(12)
C14 C20 C21 111.52(12)
C22 C20 C21 110.90(12)
C14 C20 H20A 107.6
C22 C20 H20A 107.6
C21 C20 H20A 107.6
C20 C21 H21A 109.5
C20 C21 H21B 109.5
H21A C21 H21B 109.5
C20 C21 H21C 109.5
H21A C21 H21C 109.5
H21B C21 H21C 109.5
C20 C22 H22A 109.5
C20 C22 H22B 109.5
H22A C22 H22B 109.5
C20 C22 H22C 109.5
H22A C22 H22C 109.5
H22B C22 H22C 109.5
C25 C23 C16 109.23(11)
C25 C23 C24 110.06(13)
C16 C23 C24 113.85(11)
C25 C23 H23A 107.8
C16 C23 H23A 107.8
C24 C23 H23A 107.8
C23 C24 H24A 109.5
C23 C24 H24B 109.5
H24A C24 H24B 109.5
C23 C24 H24C 109.5
H24A C24 H24C 109.5
H24B C24 H24C 109.5
C23 C25 H25A 109.5
C23 C25 H25B 109.5
H25A C25 H25B 109.5
C23 C25 H25C 109.5
H25A C25 H25C 109.5
H25B C25 H25C 109.5

loop_
_geom_bond_atom_site_label_1
_geom_bond_atom_site_label_2
_geom_bond_distance
S1 C1 1.7300(15)
S1 C4 1.7483(14)
S2 O2 1.4232(10)
S2 O3 1.4236(10)
S2 O1 1.6396(10)
S2 C11 1.7762(13)
O1 C6 1.3866(16)
N1 C5 1.3300(19)
N1 C1 1.3444(19)
N2 C6 1.3127(18)
N2 C5 1.3497(18)
C1 C2 1.4068(19)
C2 C6 1.398(2)
C2 C3 1.434(2)
C3 C4 1.362(2)
C3 C7 1.5101(19)
C4 C10 1.496(2)
C5 H5A 0.9500
C7 C8 1.529(2)
C7 H7A 0.9900
C7 H7B 0.9900
C8 C9 1.523(2)
C8 H8A 0.9900
C8 H8B 0.9900
C9 C10 1.530(2)
C9 H9A 0.9900
C9 H9B 0.9900
C10 H10A 0.9900
C10 H10B 0.9900
C11 C16 1.4166(19)
C11 C12 1.4177(19)
C12 C13 1.3973(18)
C12 C17 1.5336(19)
C13 C14 1.3799(19)
C13 H13A 0.9500
C14 C15 1.3924(19)
C14 C20 1.5209(18)
C15 C16 1.3935(19)
C15 H15A 0.9500
C16 C23 1.5258(19)
C17 C19 1.531(2)
C17 C18 1.5344(19)
C17 H17A 1.0000
C18 H18A 0.9800
C18 H18B 0.9800
C18 H18C 0.9800
C19 H19A 0.9800
C19 H19B 0.9800
C19 H19C 0.9800
C20 C22 1.523(2)
C20 C21 1.533(2)
C20 H20A 1.0000
C21 H21A 0.9800
C21 H21B 0.9800
C21 H21C 0.9800
C22 H22A 0.9800
C22 H22B 0.9800
C22 H22C 0.9800
C23 C25 1.526(2)
C23 C24 1.527(2)
C23 H23A 1.0000
C24 H24A 0.9800
C24 H24B 0.9800
C24 H24C 0.9800
C25 H25A 0.9800
C25 H25B 0.9800
C25 H25C 0.9800

loop_
_geom_torsion_atom_site_label_1
_geom_torsion_atom_site_label_2
_geom_torsion_atom_site_label_3
_geom_torsion_atom_site_label_4
_geom_torsion
O2 S2 O1 C6 57.53(10)
O3 S2 O1 C6 -177.64(9)
C11 S2 O1 C6 -63.92(10)
C5 N1 C1 C2 0.9(2)
C5 N1 C1 S1 -179.04(10)
C4 S1 C1 N1 179.03(12)
C4 S1 C1 C2 -0.92(10)
N1 C1 C2 C6 0.75(19)
S1 C1 C2 C6 -179.30(9)
N1 C1 C2 C3 -178.67(12)
S1 C1 C2 C3 1.27(14)
C6 C2 C3 C4 179.72(14)
C1 C2 C3 C4 -1.02(16)
C6 C2 C3 C7 -4.4(2)
C1 C2 C3 C7 174.91(13)
C2 C3 C4 C10 176.61(12)
C7 C3 C4 C10 0.5(2)
C2 C3 C4 S1 0.30(15)
C7 C3 C4 S1 -175.81(10)
C1 S1 C4 C3 0.35(11)
C1 S1 C4 C10 -176.14(12)
C1 N1 C5 N2 -1.9(2)
C6 N2 C5 N1 0.9(2)
C5 N2 C6 O1 -178.56(11)
C5 N2 C6 C2 1.10(19)
S2 O1 C6 N2 -5.59(16)
S2 O1 C6 C2 174.72(9)
C1 C2 C6 N2 -1.82(19)
C3 C2 C6 N2 177.45(13)
C1 C2 C6 O1 177.85(11)
C3 C2 C6 O1 -2.9(2)
C4 C3 C7 C8 -8.58(19)
C2 C3 C7 C8 175.91(13)
C3 C7 C8 C9 38.55(16)
C7 C8 C9 C10 -61.87(16)
C3 C4 C10 C9 -21.54(19)
S1 C4 C10 C9 154.51(11)
C8 C9 C10 C4 50.38(16)
O2 S2 C11 C16 0.03(14)
O3 S2 C11 C16 -135.61(11)
O1 S2 C11 C16 116.90(11)
O2 S2 C11 C12 179.89(10)
O3 S2 C11 C12 44.24(12)
O1 S2 C11 C12 -63.24(11)
C16 C11 C12 C13 1.92(19)
S2 C11 C12 C13 -177.93(9)
C16 C11 C12 C17 -178.82(13)
S2 C11 C12 C17 1.33(18)
C11 C12 C13 C14 -0.97(19)
C17 C12 C13 C14 179.70(12)
C12 C13 C14 C15 -0.4(2)
C12 C13 C14 C20 -179.15(12)
C13 C14 C15 C16 1.0(2)
C20 C14 C15 C16 179.73(12)
C14 C15 C16 C11 -0.1(2)
C14 C15 C16 C23 176.75(13)
C12 C11 C16 C15 -1.4(2)
S2 C11 C16 C15 178.45(10)
C12 C11 C16 C23 -177.99(13)
S2 C11 C16 C23 1.85(19)
C13 C12 C17 C19 -48.56(16)
C11 C12 C17 C19 132.18(14)
C13 C12 C17 C18 75.23(15)
C11 C12 C17 C18 -104.03(15)
C13 C14 C20 C22 114.50(15)
C15 C14 C20 C22 -64.18(18)
C13 C14 C20 C21 -121.05(14)
C15 C14 C20 C21 60.27(17)
C15 C16 C23 C25 -89.23(15)
C11 C16 C23 C25 87.32(17)
C15 C16 C23 C24 34.23(18)
C11 C16 C23 C24 -149.22(14)
